data_7010501
loop_
_publ_author_name
'Adams, Christopher J.'
'Anderson, Kirsty M.'
'Bartlett, Ian M.'
'Connelly, Neil G.'
'Orpen, A. Guy'
'Paget, Timothy J.'
'Phetmung, Hirihattaya'
'Smith, David W.'

_publ_section_title
;
 Molybdenum-based alkyne--isocyanide coupling reactions: synthesis of a
 reactive diiminometallacyclopentene complex
;
_journal_issue 8
_journal_name_full 'Journal of the Chemical Society, Dalton Transactions'
_journal_page_first 1284
_journal_paper_doi 10.1039/b010018h
_journal_year 2001
_chemical_formula_sum 'C50 H59 B F4 Mo N4 O'
_chemical_formula_weight 914.76
_chemical_name_systematic
;
?
;
_space_group_IT_number 14
_symmetry_cell_setting monoclinic
_symmetry_space_group_name_Hall '-P 2yn'
_symmetry_space_group_name_H-M 'P 1 21/n 1'
_atom_sites_solution_hydrogens geom
_atom_sites_solution_primary direct
_atom_sites_solution_secondary difmap
_audit_creation_method SHELXL-97
_cell_angle_alpha 90.00
_cell_angle_beta 99.402(18)
_cell_angle_gamma 90.00
_cell_formula_units_Z 4
_cell_length_a 17.409(9)
_cell_length_b 13.762(4)
_cell_length_c 20.048(6)
_cell_measurement_reflns_used 68
_cell_measurement_temperature 173(2)
_cell_volume 4739(3)
_computing_cell_refinement 'Bruker SMART'
_computing_data_collection 'Bruker SMART'
_computing_data_reduction 'Bruker SHELXTL'
_computing_molecular_graphics 'Bruker SHELXTL'
_computing_publication_material 'Bruker SHELXTL'
_computing_structure_refinement 'SHELXL-97 (Sheldrick, 1997)'
_computing_structure_solution 'SHELXS-97 (Sheldrick, 1990)'
_diffrn_ambient_temperature 173(2)
_diffrn_measured_fraction_theta_full 0.999
_diffrn_measured_fraction_theta_max 0.999
_diffrn_measurement_device_type 'Siemens CCD Area Diffractometer'
_diffrn_measurement_method '\w rotation with narrow frames'
_diffrn_radiation_monochromator graphite
_diffrn_radiation_source 'fine-focus sealed tube'
_diffrn_radiation_type MoK\a
_diffrn_radiation_wavelength 0.71073
_diffrn_reflns_av_R_equivalents 0.1868
_diffrn_reflns_av_sigmaI/netI 0.2191
_diffrn_reflns_limit_h_max 20
_diffrn_reflns_limit_h_min -20
_diffrn_reflns_limit_k_max 16
_diffrn_reflns_limit_k_min -15
_diffrn_reflns_limit_l_max 23
_diffrn_reflns_limit_l_min -23
_diffrn_reflns_number 24924
_diffrn_reflns_theta_full 25.00
_diffrn_reflns_theta_max 25.00
_diffrn_reflns_theta_min 1.69
_diffrn_standards_decay_% 0
_exptl_absorpt_coefficient_mu 0.332
_exptl_absorpt_correction_T_max 0.934761
_exptl_absorpt_correction_T_min 0.760949
_exptl_absorpt_correction_type multi-scan
_exptl_absorpt_process_details 'SADABS (Sheldrick, 1996)'
_exptl_crystal_colour red
_exptl_crystal_density_diffrn 1.282
_exptl_crystal_density_meas ?
_exptl_crystal_density_method .
_exptl_crystal_description block
_exptl_crystal_F_000 1912
_exptl_crystal_size_max 0.4
_exptl_crystal_size_mid 0.3
_exptl_crystal_size_min 0.1
_refine_diff_density_max 0.395
_refine_diff_density_min -0.369
_refine_diff_density_rms 0.086
_refine_ls_extinction_method none
_refine_ls_goodness_of_fit_ref 0.973
_refine_ls_hydrogen_treatment constr
_refine_ls_matrix_type full
_refine_ls_number_parameters 563
_refine_ls_number_reflns 8349
_refine_ls_number_restraints 0
_refine_ls_restrained_S_all 0.973
_refine_ls_R_factor_all 0.2035
_refine_ls_R_factor_gt 0.0719
_refine_ls_shift/su_max 0.004
_refine_ls_shift/su_mean 0.000
_refine_ls_structure_factor_coef Fsqd
_refine_ls_weighting_details 'calc w=1/[\s^2^(Fo^2^)+(0.0493P)^2^+0.0000P] where P=(Fo^2^+2Fc^2^)/3'
_refine_ls_weighting_scheme calc
_refine_ls_wR_factor_gt 0.1151
_refine_ls_wR_factor_ref 0.1580
_reflns_number_gt 3602
_reflns_number_total 8349
_reflns_threshold_expression >2sigma(I)
_cod_data_source_file b010018h.txt
_cod_data_source_block 3
_cod_depositor_comments
;
The following automatic conversions were performed:
'_symmetry_cell_setting' value 'Monoclinic' changed to 'monoclinic'
according to '/home/saulius/struct/CIF-dictionaries/cif_core.dic'
dictionary named 'cif_core.dic' version 2.4.1 from 2010-06-29.

Automatic conversion script
Id: cif_fix_enum 1527 2010-12-29 10:47:43Z saulius 
;
_cod_original_sg_symbol_H-M P2(1)/n
_cod_database_code 7010501

loop_
_symmetry_equiv_pos_as_xyz
'x, y, z'
'-x+1/2, y+1/2, -z+1/2'
'-x, -y, -z'
'x-1/2, -y-1/2, z-1/2'

loop_
_atom_site_label
_atom_site_type_symbol
_atom_site_fract_x
_atom_site_fract_y
_atom_site_fract_z
_atom_site_U_iso_or_equiv
_atom_site_adp_type
_atom_site_occupancy
_atom_site_symmetry_multiplicity
_atom_site_calc_flag
_atom_site_refinement_flags
_atom_site_disorder_assembly
_atom_site_disorder_group
Mo1 Mo 0.32444(4) 0.16428(5) 1.14200(3) 0.03309(19) Uani 1 1 d . . .
N1 N 0.2168(3) 0.2722(5) 1.0176(3) 0.0414(17) Uani 1 1 d . . .
N2 N 0.4468(4) 0.2819(4) 1.0672(3) 0.0428(17) Uani 1 1 d . . .
N3 N 0.4152(3) 0.2853(4) 1.2695(3) 0.0381(16) Uani 1 1 d . . .
N4 N 0.1794(4) 0.2305(4) 1.2129(3) 0.0389(16) Uani 1 1 d . . .
C1 C 0.2722(4) 0.0140(5) 1.1082(4) 0.038(2) Uani 1 1 d . . .
C2 C 0.3430(5) 0.0276(5) 1.0803(4) 0.048(2) Uani 1 1 d . . .
C3 C 0.4060(5) 0.0317(5) 1.1345(5) 0.051(2) Uani 1 1 d . . .
C4 C 0.3761(5) 0.0201(5) 1.1952(4) 0.046(2) Uani 1 1 d . . .
C5 C 0.2949(4) 0.0091(5) 1.1796(4) 0.038(2) Uani 1 1 d . . .
C6 C 0.1932(4) -0.0054(6) 1.0697(4) 0.058(2) Uani 1 1 d . . .
H6A H 0.1873 -0.0752 1.0605 0.087 Uiso 1 1 calc R . .
H6B H 0.1864 0.0303 1.0268 0.087 Uiso 1 1 calc R . .
H6C H 0.1538 0.0159 1.0964 0.087 Uiso 1 1 calc R . .
C7 C 0.3484(6) 0.0273(6) 1.0050(4) 0.084(3) Uani 1 1 d . . .
H7A H 0.3614 -0.0382 0.9913 0.126 Uiso 1 1 calc R . .
H7B H 0.3889 0.0729 0.9964 0.126 Uiso 1 1 calc R . .
H7C H 0.2982 0.0471 0.9790 0.126 Uiso 1 1 calc R . .
C8 C 0.4919(5) 0.0370(6) 1.1269(6) 0.099(4) Uani 1 1 d . . .
H8A H 0.5138 -0.0288 1.1286 0.148 Uiso 1 1 calc R . .
H8B H 0.5204 0.0759 1.1638 0.148 Uiso 1 1 calc R . .
H8C H 0.4966 0.0671 1.0835 0.148 Uiso 1 1 calc R . .
C9 C 0.4240(5) 0.0136(6) 1.2652(4) 0.079(3) Uani 1 1 d . . .
H9A H 0.4415 -0.0535 1.2741 0.118 Uiso 1 1 calc R . .
H9B H 0.3920 0.0335 1.2988 0.118 Uiso 1 1 calc R . .
H9C H 0.4693 0.0565 1.2680 0.118 Uiso 1 1 calc R . .
C10 C 0.2412(5) -0.0129(5) 1.2294(4) 0.056(2) Uani 1 1 d . . .
H10A H 0.2411 -0.0830 1.2379 0.083 Uiso 1 1 calc R . .
H10B H 0.1883 0.0085 1.2108 0.083 Uiso 1 1 calc R . .
H10C H 0.2593 0.0215 1.2719 0.083 Uiso 1 1 calc R . .
C11 C 0.2550(4) 0.2328(6) 1.0648(4) 0.039(2) Uani 1 1 d . . .
C12 C 0.1790(4) 0.3407(7) 0.9710(4) 0.045(2) Uani 1 1 d . . .
C13 C 0.1664(5) 0.4336(7) 0.9940(5) 0.059(3) Uani 1 1 d . . .
C14 C 0.1908(5) 0.4618(7) 1.0658(4) 0.076(3) Uani 1 1 d . . .
H14A H 0.2472 0.4532 1.0784 0.114 Uiso 1 1 calc R . .
H14B H 0.1640 0.4207 1.0947 0.114 Uiso 1 1 calc R . .
H14C H 0.1774 0.5300 1.0719 0.114 Uiso 1 1 calc R . .
C15 C 0.1306(6) 0.4985(7) 0.9449(7) 0.084(3) Uani 1 1 d . . .
H15A H 0.1208 0.5635 0.9570 0.101 Uiso 1 1 calc R . .
C16 C 0.1095(6) 0.4685(10) 0.8793(6) 0.089(4) Uani 1 1 d . . .
H16A H 0.0833 0.5134 0.8475 0.107 Uiso 1 1 calc R . .
C17 C 0.1240(6) 0.3780(9) 0.8571(5) 0.079(3) Uani 1 1 d . . .
H17A H 0.1104 0.3616 0.8107 0.095 Uiso 1 1 calc R . .
C18 C 0.1596(5) 0.3087(7) 0.9043(5) 0.056(3) Uani 1 1 d . . .
C19 C 0.1777(5) 0.2098(7) 0.8812(4) 0.067(3) Uani 1 1 d . . .
H19A H 0.1661 0.1615 0.9141 0.101 Uiso 1 1 calc R . .
H19B H 0.2330 0.2062 0.8772 0.101 Uiso 1 1 calc R . .
H19C H 0.1460 0.1967 0.8371 0.101 Uiso 1 1 calc R . .
C20 C 0.4017(4) 0.2433(5) 1.0963(4) 0.038(2) Uani 1 1 d . . .
C21 C 0.4953(4) 0.3293(6) 1.0291(4) 0.0447(19) Uani 1 1 d . . .
C22 C 0.4617(5) 0.3682(6) 0.9667(4) 0.053(2) Uani 1 1 d . . .
C23 C 0.3770(5) 0.3544(7) 0.9404(4) 0.072(3) Uani 1 1 d . . .
H23A H 0.3634 0.3883 0.8970 0.108 Uiso 1 1 calc R . .
H23B H 0.3462 0.3810 0.9729 0.108 Uiso 1 1 calc R . .
H23C H 0.3658 0.2849 0.9339 0.108 Uiso 1 1 calc R . .
C24 C 0.5100(6) 0.4172(7) 0.9312(4) 0.069(3) Uani 1 1 d . . .
H24A H 0.4890 0.4455 0.8890 0.083 Uiso 1 1 calc R . .
C25 C 0.5897(7) 0.4269(7) 0.9555(6) 0.080(3) Uani 1 1 d . . .
H25A H 0.6220 0.4611 0.9296 0.096 Uiso 1 1 calc R . .
C26 C 0.6214(5) 0.3873(7) 1.0166(6) 0.072(3) Uani 1 1 d . . .
H26A H 0.6755 0.3947 1.0327 0.087 Uiso 1 1 calc R . .
C27 C 0.5750(5) 0.3359(6) 1.0558(4) 0.053(2) Uani 1 1 d . . .
C28 C 0.6076(5) 0.2904(7) 1.1216(5) 0.073(3) Uani 1 1 d . . .
H28A H 0.5755 0.3083 1.1556 0.109 Uiso 1 1 calc R . .
H28B H 0.6610 0.3134 1.1361 0.109 Uiso 1 1 calc R . .
H28C H 0.6077 0.2196 1.1165 0.109 Uiso 1 1 calc R . .
C29 C 0.3817(4) 0.2435(6) 1.2233(4) 0.0348(19) Uani 1 1 d . . .
C30 C 0.4541(4) 0.3459(6) 1.3197(3) 0.0333(18) Uani 1 1 d . . .
C31 C 0.4801(4) 0.4361(6) 1.3009(3) 0.0330(18) Uani 1 1 d . . .
C32 C 0.4645(5) 0.4686(6) 1.2283(4) 0.054(2) Uani 1 1 d . . .
H32A H 0.4117 0.4494 1.2079 0.080 Uiso 1 1 calc R . .
H32B H 0.5022 0.4381 1.2036 0.080 Uiso 1 1 calc R . .
H32C H 0.4695 0.5394 1.2263 0.080 Uiso 1 1 calc R . .
C33 C 0.5179(4) 0.4959(6) 1.3498(4) 0.043(2) Uani 1 1 d . . .
H33A H 0.5362 0.5576 1.3380 0.051 Uiso 1 1 calc R . .
C34 C 0.5296(5) 0.4661(7) 1.4164(4) 0.055(2) Uani 1 1 d . . .
H34A H 0.5559 0.5080 1.4503 0.067 Uiso 1 1 calc R . .
C35 C 0.5039(5) 0.3768(6) 1.4350(4) 0.047(2) Uani 1 1 d . . .
H35A H 0.5125 0.3583 1.4813 0.057 Uiso 1 1 calc R . .
C36 C 0.4657(4) 0.3142(6) 1.3868(4) 0.039(2) Uani 1 1 d . . .
C37 C 0.4374(5) 0.2149(6) 1.4053(4) 0.058(2) Uani 1 1 d . . .
H37A H 0.4529 0.2040 1.4539 0.087 Uiso 1 1 calc R . .
H37B H 0.4606 0.1646 1.3802 0.087 Uiso 1 1 calc R . .
H37C H 0.3806 0.2121 1.3937 0.087 Uiso 1 1 calc R . .
C38 C 0.2330(4) 0.2098(5) 1.1872(3) 0.0347(19) Uani 1 1 d . . .
C39 C 0.1108(4) 0.2476(5) 1.2398(4) 0.0367(18) Uani 1 1 d . . .
C40 C 0.1163(4) 0.2575(5) 1.3100(4) 0.0371(19) Uani 1 1 d . . .
C41 C 0.1936(4) 0.2485(6) 1.3559(4) 0.052(2) Uani 1 1 d . . .
H41A H 0.1867 0.2610 1.4027 0.078 Uiso 1 1 calc R . .
H41B H 0.2302 0.2960 1.3424 0.078 Uiso 1 1 calc R . .
H41C H 0.2142 0.1828 1.3524 0.078 Uiso 1 1 calc R . .
C42 C 0.0479(5) 0.2751(5) 1.3340(4) 0.051(2) Uani 1 1 d . . .
H42A H 0.0494 0.2842 1.3811 0.061 Uiso 1 1 calc R . .
C43 C -0.0224(5) 0.2797(6) 1.2917(4) 0.052(2) Uani 1 1 d . . .
H43A H -0.0689 0.2892 1.3099 0.062 Uiso 1 1 calc R . .
C44 C -0.0256(5) 0.2708(5) 1.2230(4) 0.048(2) Uani 1 1 d . . .
H44A H -0.0744 0.2759 1.1941 0.057 Uiso 1 1 calc R . .
C45 C 0.0408(5) 0.2546(5) 1.1951(4) 0.045(2) Uani 1 1 d . . .
C46 C 0.0385(4) 0.2473(6) 1.1197(4) 0.056(2) Uani 1 1 d . . .
H46A H 0.0714 0.1932 1.1097 0.083 Uiso 1 1 calc R . .
H46B H 0.0578 0.3080 1.1029 0.083 Uiso 1 1 calc R . .
H46C H -0.0152 0.2361 1.0974 0.083 Uiso 1 1 calc R . .
B1 B -0.1994(6) 0.2213(9) 1.0575(6) 0.059(3) Uani 1 1 d . . .
F1 F -0.1973(3) 0.2780(4) 1.1134(2) 0.0781(16) Uani 1 1 d . . .
F2 F -0.2698(3) 0.1815(4) 1.0359(2) 0.0810(16) Uani 1 1 d . . .
F3 F -0.1415(3) 0.1569(5) 1.0654(3) 0.149(3) Uani 1 1 d . . .
F4 F -0.1878(4) 0.2831(5) 1.0050(3) 0.134(3) Uani 1 1 d . . .
C103 C -0.3115(6) -0.0403(10) 1.2011(7) 0.122(5) Uani 1 1 d . . .
H11D H -0.3637 -0.0260 1.2124 0.146 Uiso 1 1 calc R . .
H11E H -0.3180 -0.0882 1.1638 0.146 Uiso 1 1 calc R . .
C102 C -0.2664(9) -0.0779(10) 1.2549(7) 0.122(4) Uani 1 1 d . . .
H11F H -0.2493 -0.1440 1.2446 0.147 Uiso 1 1 calc R . .
H11G H -0.2955 -0.0822 1.2933 0.147 Uiso 1 1 calc R . .
C104 C -0.2801(11) 0.0414(15) 1.1813(9) 0.216(9) Uani 1 1 d . . .
H11H H -0.3216 0.0906 1.1697 0.259 Uiso 1 1 calc R . .
H11I H -0.2578 0.0277 1.1399 0.259 Uiso 1 1 calc R . .
C101 C -0.1965(9) -0.0115(12) 1.2728(7) 0.149(6) Uani 1 1 d . . .
H11J H -0.1494 -0.0411 1.2596 0.179 Uiso 1 1 calc R . .
H11K H -0.1863 0.0023 1.3220 0.179 Uiso 1 1 calc R . .
O101 O -0.2198(11) 0.0812(11) 1.2322(8) 0.262(7) Uani 1 1 d . . .

loop_
_atom_site_aniso_label
_atom_site_aniso_U_11
_atom_site_aniso_U_22
_atom_site_aniso_U_33
_atom_site_aniso_U_23
_atom_site_aniso_U_13
_atom_site_aniso_U_12
Mo1 0.0336(3) 0.0298(4) 0.0368(3) -0.0005(4) 0.0085(3) -0.0018(4)
N1 0.040(4) 0.050(5) 0.035(4) 0.005(4) 0.010(3) -0.006(3)
N2 0.043(4) 0.038(4) 0.052(4) 0.002(3) 0.019(3) 0.000(3)
N3 0.040(4) 0.037(4) 0.039(4) -0.005(3) 0.010(3) -0.005(3)
N4 0.038(4) 0.032(4) 0.049(4) -0.002(3) 0.013(3) -0.004(3)
C1 0.034(5) 0.038(5) 0.040(5) -0.006(4) 0.002(4) 0.001(4)
C2 0.073(6) 0.025(5) 0.052(5) -0.009(4) 0.027(5) -0.014(4)
C3 0.045(5) 0.021(5) 0.090(7) 0.003(5) 0.024(5) -0.002(4)
C4 0.054(6) 0.013(5) 0.067(6) -0.008(4) 0.000(5) 0.005(4)
C5 0.037(5) 0.042(5) 0.038(5) 0.004(4) 0.014(4) -0.004(4)
C6 0.054(6) 0.051(6) 0.065(6) -0.010(5) -0.004(5) -0.007(4)
C7 0.150(10) 0.052(7) 0.067(6) -0.017(5) 0.069(6) -0.015(6)
C8 0.048(6) 0.046(6) 0.211(12) 0.003(7) 0.047(7) 0.007(5)
C9 0.088(8) 0.038(6) 0.091(7) 0.008(5) -0.042(6) -0.006(5)
C10 0.080(6) 0.031(5) 0.061(6) 0.009(4) 0.026(5) -0.002(4)
C11 0.036(5) 0.051(6) 0.032(5) -0.011(4) 0.012(4) -0.010(4)
C12 0.035(4) 0.061(6) 0.038(5) 0.021(5) -0.003(4) -0.002(5)
C13 0.053(6) 0.039(6) 0.088(8) 0.009(6) 0.019(5) 0.002(5)
C14 0.087(8) 0.064(7) 0.076(7) -0.004(6) 0.008(6) -0.004(6)
C15 0.069(8) 0.045(7) 0.132(10) 0.018(7) -0.005(7) 0.003(6)
C16 0.071(8) 0.104(11) 0.082(9) 0.056(8) -0.020(7) -0.007(8)
C17 0.067(7) 0.093(9) 0.070(7) 0.021(7) -0.013(6) -0.006(7)
C18 0.039(5) 0.066(8) 0.063(6) 0.016(6) 0.011(5) -0.003(5)
C19 0.053(6) 0.103(8) 0.045(5) -0.004(5) 0.007(5) -0.007(6)
C20 0.039(5) 0.030(5) 0.045(5) -0.002(4) 0.010(4) 0.002(4)
C21 0.042(5) 0.040(5) 0.059(5) 0.001(5) 0.030(4) 0.003(5)
C22 0.079(7) 0.039(6) 0.051(5) -0.002(4) 0.039(5) -0.012(5)
C23 0.082(7) 0.076(8) 0.056(5) 0.004(5) 0.006(5) -0.012(6)
C24 0.094(8) 0.062(7) 0.061(6) 0.003(5) 0.038(6) 0.007(6)
C25 0.109(9) 0.042(6) 0.109(9) 0.010(6) 0.079(8) 0.000(6)
C26 0.056(6) 0.054(7) 0.118(9) -0.007(6) 0.047(6) -0.005(5)
C27 0.054(5) 0.034(5) 0.079(6) -0.005(5) 0.038(5) 0.004(5)
C28 0.046(6) 0.066(7) 0.108(8) 0.008(6) 0.018(6) -0.002(5)
C29 0.026(4) 0.038(5) 0.043(5) 0.006(4) 0.010(4) 0.002(4)
C30 0.035(4) 0.029(5) 0.038(4) -0.002(4) 0.010(3) -0.009(4)
C31 0.038(5) 0.040(5) 0.019(4) 0.002(4) 0.000(3) 0.006(4)
C32 0.066(6) 0.041(6) 0.058(6) 0.005(5) 0.022(5) 0.004(5)
C33 0.042(5) 0.048(6) 0.039(5) 0.000(4) 0.009(4) 0.000(4)
C34 0.043(6) 0.059(7) 0.061(6) -0.021(5) -0.001(5) 0.013(5)
C35 0.061(6) 0.049(6) 0.030(5) 0.000(4) 0.000(4) 0.010(5)
C36 0.040(5) 0.041(6) 0.037(5) 0.001(4) 0.012(4) 0.013(4)
C37 0.067(6) 0.052(6) 0.061(6) 0.014(5) 0.031(5) 0.004(5)
C38 0.039(5) 0.027(5) 0.036(4) 0.006(4) 0.001(4) -0.009(4)
C39 0.042(5) 0.019(4) 0.050(5) -0.002(4) 0.013(4) -0.006(4)
C40 0.041(5) 0.029(5) 0.041(5) 0.008(4) 0.007(4) 0.001(4)
C41 0.065(6) 0.047(5) 0.048(5) -0.001(5) 0.019(5) -0.002(4)
C42 0.067(6) 0.042(5) 0.051(5) -0.008(4) 0.030(5) -0.004(5)
C43 0.048(6) 0.041(5) 0.075(7) -0.012(5) 0.032(5) 0.005(4)
C44 0.041(5) 0.034(5) 0.066(6) 0.001(4) 0.004(5) 0.001(4)
C45 0.058(6) 0.027(5) 0.049(5) -0.006(4) 0.010(5) -0.002(4)
C46 0.052(6) 0.058(6) 0.057(6) -0.003(5) 0.012(4) -0.005(5)
B1 0.049(7) 0.074(9) 0.056(7) -0.026(7) 0.009(6) -0.003(6)
F1 0.073(4) 0.092(4) 0.066(3) -0.032(3) -0.001(3) -0.001(3)
F2 0.062(3) 0.069(4) 0.108(4) -0.026(3) 0.002(3) -0.011(3)
F3 0.098(5) 0.127(6) 0.192(6) -0.096(5) -0.062(4) 0.076(4)
F4 0.169(7) 0.148(7) 0.096(4) -0.010(4) 0.055(4) -0.059(5)
C103 0.062(8) 0.118(12) 0.168(13) 0.091(10) -0.036(8) -0.029(7)
C102 0.151(14) 0.102(11) 0.128(11) 0.019(10) 0.064(10) 0.013(11)
C104 0.23(2) 0.20(2) 0.189(19) 0.096(17) -0.071(16) -0.054(16)
C101 0.184(16) 0.116(13) 0.124(11) 0.029(10) -0.046(11) -0.020(12)
O101 0.35(2) 0.218(16) 0.212(14) 0.047(13) 0.019(13) -0.093(15)

loop_
_atom_type_symbol
_atom_type_description
_atom_type_scat_dispersion_real
_atom_type_scat_dispersion_imag
_atom_type_scat_source
C C 0.0033 0.0016 'International Tables Vol C Tables 4.2.6.8 and 6.1.1.4'
H H 0.0000 0.0000 'International Tables Vol C Tables 4.2.6.8 and 6.1.1.4'
N N 0.0061 0.0033 'International Tables Vol C Tables 4.2.6.8 and 6.1.1.4'
Mo Mo -1.6832 0.6857 'International Tables Vol C Tables 4.2.6.8 and 6.1.1.4'
O O 0.0106 0.0060 'International Tables Vol C Tables 4.2.6.8 and 6.1.1.4'
B B 0.0013 0.0007 'International Tables Vol C Tables 4.2.6.8 and 6.1.1.4'
F F 0.0171 0.0103 'International Tables Vol C Tables 4.2.6.8 and 6.1.1.4'

loop_
_geom_angle_atom_site_label_1
_geom_angle_atom_site_label_2
_geom_angle_atom_site_label_3
_geom_angle
_geom_angle_site_symmetry_1
_geom_angle_site_symmetry_3
_geom_angle_publ_flag
C11 Mo1 C38 77.7(3) . . ?
C11 Mo1 C20 76.5(3) . . ?
C38 Mo1 C20 130.2(3) . . ?
C11 Mo1 C29 120.2(3) . . ?
C38 Mo1 C29 78.5(3) . . ?
C20 Mo1 C29 78.8(3) . . ?
C11 Mo1 C2 95.1(3) . . ?
C38 Mo1 C2 132.3(3) . . ?
C20 Mo1 C2 91.9(3) . . ?
C29 Mo1 C2 139.4(3) . . ?
C11 Mo1 C1 92.0(3) . . ?
C38 Mo1 C1 96.1(3) . . ?
C20 Mo1 C1 126.6(3) . . ?
C29 Mo1 C1 144.5(3) . . ?
C2 Mo1 C1 36.5(2) . . ?
C11 Mo1 C3 127.3(3) . . ?
C38 Mo1 C3 142.3(3) . . ?
C20 Mo1 C3 86.3(3) . . ?
C29 Mo1 C3 104.0(3) . . ?
C2 Mo1 C3 35.5(3) . . ?
C1 Mo1 C3 59.8(3) . . ?
C11 Mo1 C5 122.1(3) . . ?
C38 Mo1 C5 84.8(3) . . ?
C20 Mo1 C5 144.7(3) . . ?
C29 Mo1 C5 109.2(3) . . ?
C2 Mo1 C5 59.1(2) . . ?
C1 Mo1 C5 35.5(2) . . ?
C3 Mo1 C5 58.4(3) . . ?
C11 Mo1 C4 150.4(3) . . ?
C38 Mo1 C4 108.9(3) . . ?
C20 Mo1 C4 114.6(3) . . ?
C29 Mo1 C4 89.3(3) . . ?
C2 Mo1 C4 58.6(3) . . ?
C1 Mo1 C4 58.9(2) . . ?
C3 Mo1 C4 34.9(3) . . ?
C5 Mo1 C4 34.7(2) . . ?
C11 N1 C12 165.2(8) . . ?
C20 N2 C21 175.6(8) . . ?
C29 N3 C30 172.7(7) . . ?
C38 N4 C39 174.1(7) . . ?
C5 C1 C2 106.3(6) . . ?
C5 C1 C6 126.5(7) . . ?
C2 C1 C6 126.7(7) . . ?
C5 C1 Mo1 73.5(4) . . ?
C2 C1 Mo1 71.2(4) . . ?
C6 C1 Mo1 126.7(5) . . ?
C3 C2 C1 108.2(6) . . ?
C3 C2 C7 126.6(8) . . ?
C1 C2 C7 125.0(8) . . ?
C3 C2 Mo1 73.4(4) . . ?
C1 C2 Mo1 72.3(4) . . ?
C7 C2 Mo1 124.7(5) . . ?
C4 C3 C2 108.1(7) . . ?
C4 C3 C8 126.6(9) . . ?
C2 C3 C8 125.0(8) . . ?
C4 C3 Mo1 73.6(4) . . ?
C2 C3 Mo1 71.1(4) . . ?
C8 C3 Mo1 125.8(5) . . ?
C5 C4 C3 108.7(7) . . ?
C5 C4 C9 125.5(8) . . ?
C3 C4 C9 125.7(8) . . ?
C5 C4 Mo1 72.2(4) . . ?
C3 C4 Mo1 71.5(4) . . ?
C9 C4 Mo1 125.5(5) . . ?
C4 C5 C1 108.8(6) . . ?
C4 C5 C10 125.8(7) . . ?
C1 C5 C10 125.2(7) . . ?
C4 C5 Mo1 73.0(4) . . ?
C1 C5 Mo1 71.0(4) . . ?
C10 C5 Mo1 126.0(5) . . ?
N1 C11 Mo1 176.9(6) . . ?
C13 C12 C18 125.6(9) . . ?
C13 C12 N1 118.4(8) . . ?
C18 C12 N1 115.9(9) . . ?
C12 C13 C15 115.4(9) . . ?
C12 C13 C14 121.8(8) . . ?
C15 C13 C14 122.7(10) . . ?
C16 C15 C13 120.2(10) . . ?
C17 C16 C15 123.7(11) . . ?
C16 C17 C18 118.9(10) . . ?
C12 C18 C17 116.0(9) . . ?
C12 C18 C19 123.9(9) . . ?
C17 C18 C19 120.0(9) . . ?
N2 C20 Mo1 174.6(6) . . ?
N2 C21 C22 118.0(7) . . ?
N2 C21 C27 118.1(7) . . ?
C22 C21 C27 123.9(7) . . ?
C24 C22 C21 116.9(9) . . ?
C24 C22 C23 122.3(9) . . ?
C21 C22 C23 120.7(7) . . ?
C22 C24 C25 121.7(9) . . ?
C26 C25 C24 120.3(9) . . ?
C25 C26 C27 120.9(9) . . ?
C26 C27 C21 116.2(8) . . ?
C26 C27 C28 122.5(8) . . ?
C21 C27 C28 121.3(7) . . ?
N3 C29 Mo1 177.8(7) . . ?
C31 C30 N3 118.5(6) . . ?
C31 C30 C36 122.5(7) . . ?
N3 C30 C36 119.0(7) . . ?
C33 C31 C30 118.8(6) . . ?
C33 C31 C32 120.3(7) . . ?
C30 C31 C32 120.8(7) . . ?
C31 C33 C34 119.6(8) . . ?
C35 C34 C33 121.5(8) . . ?
C34 C35 C36 120.5(7) . . ?
C35 C36 C30 117.1(7) . . ?
C35 C36 C37 122.0(7) . . ?
C30 C36 C37 120.9(7) . . ?
N4 C38 Mo1 176.2(6) . . ?
C45 C39 C40 123.2(7) . . ?
C45 C39 N4 118.2(7) . . ?
C40 C39 N4 118.6(7) . . ?
C42 C40 C39 116.6(7) . . ?
C42 C40 C41 122.7(7) . . ?
C39 C40 C41 120.8(7) . . ?
C43 C42 C40 121.9(7) . . ?
C42 C43 C44 120.1(8) . . ?
C43 C44 C45 121.4(7) . . ?
C44 C45 C39 116.9(7) . . ?
C44 C45 C46 122.0(7) . . ?
C39 C45 C46 121.1(7) . . ?
F3 B1 F2 113.5(10) . . ?
F3 B1 F1 111.4(9) . . ?
F2 B1 F1 113.5(8) . . ?
F3 B1 F4 107.3(9) . . ?
F2 B1 F4 104.1(9) . . ?
F1 B1 F4 106.5(9) . . ?
C102 C103 C104 110.5(12) . . ?
C103 C102 C101 107.6(11) . . ?
C103 C104 O101 113.1(14) . . ?
C102 C101 O101 104.0(11) . . ?
C104 O101 C101 99.1(13) . . ?

loop_
_geom_bond_atom_site_label_1
_geom_bond_atom_site_label_2
_geom_bond_distance
_geom_bond_site_symmetry_2
_geom_bond_publ_flag
Mo1 C11 2.033(8) . ?
Mo1 C38 2.054(8) . ?
Mo1 C20 2.058(8) . ?
Mo1 C29 2.075(8) . ?
Mo1 C2 2.303(7) . ?
Mo1 C1 2.316(7) . ?
Mo1 C3 2.332(8) . ?
Mo1 C5 2.349(7) . ?
Mo1 C4 2.360(7) . ?
N1 C11 1.195(8) . ?
N1 C12 1.412(9) . ?
N2 C20 1.178(8) . ?
N2 C21 1.390(9) . ?
N3 C29 1.164(8) . ?
N3 C30 1.394(9) . ?
N4 C38 1.173(8) . ?
N4 C39 1.407(8) . ?
C1 C5 1.423(9) . ?
C1 C2 1.446(9) . ?
C1 C6 1.487(9) . ?
C2 C3 1.413(10) . ?
C2 C7 1.528(10) . ?
C3 C4 1.407(10) . ?
C3 C8 1.531(10) . ?
C4 C5 1.406(10) . ?
C4 C9 1.514(10) . ?
C5 C10 1.506(9) . ?
C12 C13 1.389(11) . ?
C12 C18 1.395(11) . ?
C13 C15 1.398(12) . ?
C13 C14 1.485(11) . ?
C15 C16 1.369(13) . ?
C16 C17 1.359(13) . ?
C17 C18 1.413(12) . ?
C18 C19 1.488(11) . ?
C21 C22 1.397(10) . ?
C21 C27 1.407(10) . ?
C22 C24 1.365(11) . ?
C22 C23 1.496(11) . ?
C24 C25 1.399(12) . ?
C25 C26 1.372(12) . ?
C26 C27 1.406(11) . ?
C27 C28 1.487(10) . ?
C30 C31 1.394(9) . ?
C30 C36 1.397(9) . ?
C31 C33 1.364(9) . ?
C31 C32 1.503(9) . ?
C33 C34 1.380(10) . ?
C34 C35 1.380(10) . ?
C35 C36 1.380(9) . ?
C36 C37 1.518(10) . ?
C39 C45 1.394(10) . ?
C39 C40 1.402(9) . ?
C40 C42 1.376(9) . ?
C40 C41 1.507(9) . ?
C42 C43 1.371(10) . ?
C43 C44 1.374(10) . ?
C44 C45 1.382(10) . ?
C45 C46 1.509(9) . ?
B1 F3 1.333(11) . ?
B1 F2 1.347(11) . ?
B1 F1 1.361(10) . ?
B1 F4 1.392(12) . ?
C103 C102 1.330(13) . ?
C103 C104 1.340(17) . ?
C102 C101 1.517(15) . ?
C104 O101 1.447(16) . ?
C101 O101 1.532(16) . ?
